data_1538420
loop_
_publ_author_name
'Hans, Marcus'
'Charpentier, Ma\"el'
'Huch, Volker'
'Jauch, Johann'
'Bruhn, Torsten'
'Bringmann, Gerhard'
'Quandt, Dietmar'

_publ_section_title
;
 Stereoisomeric Composition of Natural Myrtucommulone A.
;
_journal_issue 10
_journal_name_full 'Journal of natural products'
_journal_page_first 2381
_journal_page_last 2389
_journal_paper_doi 10.1021/acs.jnatprod.5b00358
_journal_volume 78
_journal_year 2015
_chemical_formula_moiety 'C48 H55 F3 O10'
_chemical_formula_sum 'C48 H55 F3 O10'
_chemical_formula_weight 848.92
_chemical_name_systematic
; 
 (S)-((12R,14R)-6-isobutyryl-12,14-diisopropyl-2.2.4.4.8.8.10,10-octamethyl- 
 1,3,9,11-teraoxo-1,2,3,4,8,9,10,11,12,14-decahydrochromeno[3,2-b]xanthen-13-yl) 
 3,3,3-trifluoro-2-methoxy-2-phenylpropanoate 
;
_space_group_crystal_system monoclinic
_space_group_IT_number 4
_space_group_name_Hall 'P 2yb'
_space_group_name_H-M_alt 'P 1 21 1'
_symmetry_space_group_name_Hall 'P 2yb'
_symmetry_space_group_name_H-M 'P 1 21 1'
_atom_sites_solution_hydrogens geom
_audit_creation_method SHELXL-2013
_cell_angle_alpha 90
_cell_angle_beta 91.687(8)
_cell_angle_gamma 90
_cell_formula_units_Z 4
_cell_length_a 6.4479(10)
_cell_length_b 40.961(5)
_cell_length_c 17.888(3)
_cell_measurement_reflns_used 4021
_cell_measurement_temperature 122(2)
_cell_measurement_theta_max 20.36
_cell_measurement_theta_min 2.33
_cell_volume 4722.4(12)
_computing_cell_refinement 'Bruker SAINT'
_computing_data_collection 'Bruker APEX2'
_computing_data_reduction 'Bruker SAINT'
_computing_molecular_graphics 'Bruker SHELXTL'
_computing_publication_material 'Bruker SHELXTL'
_computing_structure_refinement 'SHELXL-2013 (Sheldrick, 2013)'
_computing_structure_solution 'SHELXS-97 (Sheldrick, 2008)'
_diffrn_ambient_temperature 122(2)
_diffrn_measured_fraction_theta_full 0.934
_diffrn_measured_fraction_theta_max 0.911
_diffrn_measurement_device_type 'Bruker APEX-II CCD'
_diffrn_measurement_method '\f and \w scans'
_diffrn_radiation_type MoK\a
_diffrn_radiation_wavelength 0.71073
_diffrn_reflns_av_R_equivalents 0.0825
_diffrn_reflns_av_unetI/netI 0.1461
_diffrn_reflns_Laue_measured_fraction_full 0.934
_diffrn_reflns_Laue_measured_fraction_max 0.911
_diffrn_reflns_limit_h_max 7
_diffrn_reflns_limit_h_min -8
_diffrn_reflns_limit_k_max 50
_diffrn_reflns_limit_k_min -47
_diffrn_reflns_limit_l_max 21
_diffrn_reflns_limit_l_min -21
_diffrn_reflns_number 27828
_diffrn_reflns_point_group_measured_fraction_full 0.814
_diffrn_reflns_point_group_measured_fraction_max 0.784
_diffrn_reflns_theta_full 25.242
_diffrn_reflns_theta_max 26.357
_diffrn_reflns_theta_min 0.994
_exptl_absorpt_coefficient_mu 0.090
_exptl_absorpt_correction_type multi-scan
_exptl_absorpt_process_details 'SADABS, BrukerAXS 2010'
_exptl_crystal_colour colourless
_exptl_crystal_density_diffrn 1.194
_exptl_crystal_description block
_exptl_crystal_F_000 1800
_exptl_crystal_size_max 0.806
_exptl_crystal_size_mid 0.120
_exptl_crystal_size_min 0.064
_refine_diff_density_max 0.609
_refine_diff_density_min -0.362
_refine_diff_density_rms 0.084
_refine_ls_abs_structure_details
; 
 Flack x determined using 3121 quotients [(I+)-(I-)]/[(I+)+(I-)] 
 (Parsons and Flack (2004), Acta Cryst. A60, s61). 
;
_refine_ls_abs_structure_Flack 0.2(8)
_refine_ls_extinction_coef 0.0050(7)
_refine_ls_extinction_expression Fc^*^=kFc[1+0.001xFc^2^\l^3^/sin(2\q)]^-1/4^
_refine_ls_extinction_method SHELXL
_refine_ls_goodness_of_fit_ref 1.230
_refine_ls_hydrogen_treatment constr
_refine_ls_matrix_type full
_refine_ls_number_parameters 1149
_refine_ls_number_reflns 15089
_refine_ls_number_restraints 399
_refine_ls_restrained_S_all 1.222
_refine_ls_R_factor_all 0.1333
_refine_ls_R_factor_gt 0.0915
_refine_ls_shift/su_max 0.020
_refine_ls_shift/su_mean 0.001
_refine_ls_structure_factor_coef Fsqd
_refine_ls_weighting_details 'w=1/[\s^2^(Fo^2^)+(0.0600P)^2^] where P=(Fo^2^+2Fc^2^)/3'
_refine_ls_weighting_scheme calc
_refine_ls_wR_factor_gt 0.1989
_refine_ls_wR_factor_ref 0.2133
_reflns_Friedel_coverage 0.697
_reflns_Friedel_fraction_full 0.690
_reflns_Friedel_fraction_max 0.654
_reflns_number_gt 9437
_reflns_number_total 15089
_reflns_threshold_expression 'I > 2\s(I)'
_cod_data_source_file np5b00358_si_001.cif
_cod_data_source_block sh3365

loop_
_cod_changelog_entry_id
_cod_changelog_entry_author
_cod_changelog_entry_date
_cod_changelog_entry_text
1 ? 2015-11-06T06:54:54+02:00 'Adding full bibliography for 1538419--1538420.cif.'
2 'Andrius Merkys' 2020-08-18T11:05:20+03:00
;
Correcting auto-fixed syntax error, which rendered the whole
'_platon_squeeze_void_*' loop as a value of '_refine_ls_shift/su_mean'
data item. Removing '_platon_squeeze_details' as its value is not given
upstream.
;

_cod_original_cell_volume 4722.3(11)
_cod_database_code 1538420
_shelx_space_group_comment
; 
The symmetry employed for this shelxl refinement is uniquely defined 
by the following loop, which should always be used as a source of 
symmetry information in preference to the above space-group names. 
They are only intended as comments. 
;
_shelx_estimated_absorpt_t_min 0.931
_shelx_estimated_absorpt_t_max 0.994
_shelxl_version_number 2013-3

loop_
_space_group_symop_operation_xyz
'x, y, z'
'-x, y+1/2, -z'

loop_
_atom_site_label
_atom_site_type_symbol
_atom_site_fract_x
_atom_site_fract_y
_atom_site_fract_z
_atom_site_U_iso_or_equiv
_atom_site_adp_type
_atom_site_occupancy
_atom_site_site_symmetry_order
_atom_site_calc_flag
_atom_site_refinement_flags_posn
_atom_site_refinement_flags_adp
_atom_site_refinement_flags_occupancy
_atom_site_disorder_assembly
_atom_site_disorder_group
O1 O 0.3102(9) 0.64396(12) 0.6678(3) 0.0211(13) Uani 1 1 d . U . . .
O2 O 0.4179(12) 0.64158(14) 0.9273(4) 0.0418(19) Uani 1 1 d . U . . .
O3 O 0.5526(12) 0.73814(14) 0.7950(3) 0.0382(18) Uani 1 1 d . U . . .
O4 O 0.4409(10) 0.62684(12) 0.4154(3) 0.0239(14) Uani 1 1 d . U . . .
O5 O 0.4367(14) 0.59912(16) 0.1623(4) 0.053(2) Uani 1 1 d . U . . .
O6 O 0.4246(11) 0.71036(13) 0.2359(3) 0.0340(17) Uani 1 1 d . U . . .
O7 O 0.4324(12) 0.58226(14) 0.5783(4) 0.0425(18) Uani 1 1 d . U . . .
O8 O 0.4923(10) 0.73643(11) 0.5155(3) 0.0201(13) Uani 1 1 d . U . . .
O9 O 0.1722(10) 0.74439(14) 0.4660(3) 0.0300(15) Uani 1 1 d . U . . .
O10 O 0.2644(12) 0.80728(13) 0.4283(3) 0.0399(18) Uani 1 1 d . U . . .
C1 C 0.3690(14) 0.63675(18) 0.5413(4) 0.0193(18) Uani 1 1 d . U . . .
C2 C 0.3624(13) 0.65839(18) 0.6003(5) 0.0182(18) Uani 1 1 d . U . . .
C3 C 0.3902(14) 0.69147(18) 0.5936(5) 0.0195(18) Uani 1 1 d . U . . .
C4 C 0.4463(13) 0.70246(17) 0.5240(4) 0.0173(17) Uani 1 1 d . U . . .
C5 C 0.4714(14) 0.68271(18) 0.4619(5) 0.0220(19) Uani 1 1 d . U . . .
C6 C 0.4290(14) 0.65010(17) 0.4730(4) 0.0169(18) Uani 1 1 d . U . . .
C7 C 0.3544(14) 0.71311(18) 0.6619(4) 0.0183(17) Uani 1 1 d . U . . .
H7 H 0.4551 0.7317 0.6605 0.022 Uiso 1 1 calc R U . . .
C8 C 0.4043(14) 0.69312(19) 0.7315(5) 0.0209(18) Uani 1 1 d . U . . .
C9 C 0.3781(14) 0.66062(18) 0.7303(5) 0.0185(18) Uani 1 1 d . U . . .
C10 C 0.4102(15) 0.63723(19) 0.7951(5) 0.0234(19) Uani 1 1 d . U . . .
C11 C 0.4549(15) 0.6555(2) 0.8672(5) 0.028(2) Uani 1 1 d . U . . .
C12 C 0.5540(15) 0.68899(19) 0.8683(5) 0.025(2) Uani 1 1 d . U . . .
C13 C 0.5015(16) 0.7086(2) 0.7964(5) 0.028(2) Uani 1 1 d . U . . .
C14 C 0.5469(14) 0.6942(2) 0.3879(4) 0.0219(18) Uani 1 1 d . U . . .
H14 H 0.4790 0.7156 0.3761 0.026 Uiso 1 1 calc R U . . .
C15 C 0.4810(15) 0.67002(19) 0.3272(5) 0.022(2) Uani 1 1 d . U . . .
C16 C 0.4431(13) 0.6392(2) 0.3430(4) 0.0189(17) Uani 1 1 d . U . . .
C17 C 0.3855(16) 0.61144(19) 0.2901(5) 0.026(2) Uani 1 1 d . U . . .
C18 C 0.4260(15) 0.6210(2) 0.2097(5) 0.029(2) Uani 1 1 d . U . . .
C19 C 0.4465(14) 0.65651(19) 0.1855(5) 0.0240(19) Uani 1 1 d . U . . .
C20 C 0.4486(14) 0.6813(2) 0.2497(4) 0.0221(19) Uani 1 1 d . U . . .
C21 C 0.3153(15) 0.60145(19) 0.5484(5) 0.0223(19) Uani 1 1 d . U . . .
C22 C 0.1029(17) 0.5914(2) 0.5211(6) 0.040(2) Uani 1 1 d . U . . .
H22 H 0.0748 0.6031 0.4728 0.048 Uiso 1 1 calc R U . . .
C23 C -0.0515(17) 0.6034(2) 0.5746(6) 0.040(3) Uani 1 1 d . U . . .
H23A H -0.0231 0.5937 0.6239 0.061 Uiso 1 1 calc R U . . .
H23B H -0.1913 0.5973 0.5568 0.061 Uiso 1 1 calc R U . . .
H23C H -0.0420 0.6273 0.5785 0.061 Uiso 1 1 calc R U . . .
C24 C 0.087(2) 0.5545(2) 0.5044(7) 0.053(3) Uani 1 1 d . U . . .
H24A H 0.1950 0.5483 0.4696 0.080 Uiso 1 1 calc R U . . .
H24B H -0.0497 0.5496 0.4819 0.080 Uiso 1 1 calc R U . . .
H24C H 0.1066 0.5422 0.5510 0.080 Uiso 1 1 calc R U . . .
C25 C 0.1331(14) 0.72762(19) 0.6596(4) 0.0210(19) Uani 1 1 d . U . . .
H25 H 0.1222 0.7425 0.6153 0.025 Uiso 1 1 calc R U . . .
C26 C 0.0883(18) 0.7481(2) 0.7289(5) 0.038(3) Uani 1 1 d . U . . .
H26A H -0.0549 0.7561 0.7255 0.056 Uiso 1 1 calc R U . . .
H26B H 0.1839 0.7667 0.7316 0.056 Uiso 1 1 calc R U . . .
H26C H 0.1072 0.7347 0.7739 0.056 Uiso 1 1 calc R U . . .
C27 C -0.0374(15) 0.7020(2) 0.6502(6) 0.034(2) Uani 1 1 d . U . . .
H27A H -0.0331 0.6925 0.5999 0.051 Uiso 1 1 calc R U . . .
H27B H -0.1729 0.7122 0.6571 0.051 Uiso 1 1 calc R U . . .
H27C H -0.0156 0.6847 0.6875 0.051 Uiso 1 1 calc R U . . .
C28 C 0.6005(18) 0.6153(2) 0.7776(5) 0.035(2) Uani 1 1 d . U . . .
H28A H 0.7210 0.6291 0.7683 0.053 Uiso 1 1 calc R U . . .
H28B H 0.5683 0.6020 0.7332 0.053 Uiso 1 1 calc R U . . .
H28C H 0.6316 0.6010 0.8203 0.053 Uiso 1 1 calc R U . . .
C29 C 0.2209(18) 0.6149(2) 0.8014(5) 0.037(3) Uani 1 1 d . U . . .
H29A H 0.2398 0.6007 0.8451 0.055 Uiso 1 1 calc R U . . .
H29B H 0.2054 0.6016 0.7561 0.055 Uiso 1 1 calc R U . . .
H29C H 0.0962 0.6283 0.8071 0.055 Uiso 1 1 calc R U . . .
C30 C 0.4790(19) 0.7083(2) 0.9371(5) 0.041(3) Uani 1 1 d . U . . .
H30A H 0.5261 0.6972 0.9831 0.061 Uiso 1 1 calc R U . . .
H30B H 0.3271 0.7094 0.9353 0.061 Uiso 1 1 calc R U . . .
H30C H 0.5363 0.7304 0.9363 0.061 Uiso 1 1 calc R U . . .
C31 C 0.7865(16) 0.6851(2) 0.8720(6) 0.039(2) Uani 1 1 d . U . . .
H31A H 0.8248 0.6689 0.9103 0.058 Uiso 1 1 calc R U . . .
H31B H 0.8513 0.7060 0.8848 0.058 Uiso 1 1 calc R U . . .
H31C H 0.8345 0.6777 0.8234 0.058 Uiso 1 1 calc R U . . .
C32 C 0.7845(15) 0.69991(19) 0.3942(5) 0.0241(19) Uani 1 1 d . U . . .
H32 H 0.8109 0.7171 0.4331 0.029 Uiso 1 1 calc R U . . .
C33 C 0.8988(17) 0.6690(2) 0.4198(5) 0.037(2) Uani 1 1 d . U . . .
H33A H 0.8505 0.6624 0.4690 0.055 Uiso 1 1 calc R U . . .
H33B H 1.0483 0.6733 0.4231 0.055 Uiso 1 1 calc R U . . .
H33C H 0.8707 0.6514 0.3837 0.055 Uiso 1 1 calc R U . . .
C34 C 0.8756(17) 0.7124(2) 0.3195(5) 0.034(2) Uani 1 1 d . U . . .
H34A H 0.8509 0.6961 0.2802 0.051 Uiso 1 1 calc R U . . .
H34B H 1.0252 0.7160 0.3265 0.051 Uiso 1 1 calc R U . . .
H34C H 0.8079 0.7330 0.3050 0.051 Uiso 1 1 calc R U . . .
C35 C 0.501(2) 0.5802(2) 0.3100(6) 0.051(3) Uani 1 1 d . U . . .
H35A H 0.6505 0.5845 0.3120 0.076 Uiso 1 1 calc R U . . .
H35B H 0.4695 0.5636 0.2719 0.076 Uiso 1 1 calc R U . . .
H35C H 0.4573 0.5724 0.3589 0.076 Uiso 1 1 calc R U . . .
C36 C 0.1498(18) 0.6049(3) 0.2929(6) 0.043(3) Uani 1 1 d . U . . .
H36A H 0.1147 0.5981 0.3435 0.064 Uiso 1 1 calc R U . . .
H36B H 0.1116 0.5876 0.2573 0.064 Uiso 1 1 calc R U . . .
H36C H 0.0737 0.6249 0.2796 0.064 Uiso 1 1 calc R U . . .
C37 C 0.6558(17) 0.6597(2) 0.1474(6) 0.042(3) Uani 1 1 d . U . . .
H37A H 0.6626 0.6439 0.1065 0.062 Uiso 1 1 calc R U . . .
H37B H 0.7686 0.6555 0.1840 0.062 Uiso 1 1 calc R U . . .
H37C H 0.6697 0.6819 0.1274 0.062 Uiso 1 1 calc R U . . .
C38 C 0.2713(18) 0.6644(2) 0.1285(6) 0.040(3) Uani 1 1 d . U . . .
H38A H 0.2859 0.6507 0.0840 0.060 Uiso 1 1 calc R U . . .
H38B H 0.2789 0.6874 0.1142 0.060 Uiso 1 1 calc R U . . .
H38C H 0.1370 0.6600 0.1507 0.060 Uiso 1 1 calc R U . . .
C39 C 0.3378(15) 0.75569(19) 0.4841(5) 0.023(2) Uani 1 1 d . U . . .
C40 C 0.4028(16) 0.7915(2) 0.4781(5) 0.032(2) Uani 1 1 d . U . . .
C41 C 0.621(2) 0.7953(2) 0.4497(6) 0.042(2) Uani 1 1 d . U . . .
F1 F 0.7731(10) 0.78654(13) 0.4985(4) 0.0522(17) Uani 1 1 d . U . . .
F2 F 0.6599(12) 0.82661(12) 0.4332(4) 0.061(2) Uani 1 1 d . U . . .
F3 F 0.6492(11) 0.77777(13) 0.3877(3) 0.0547(18) Uani 1 1 d . U . . .
C42 C 0.3794(18) 0.8072(2) 0.5556(5) 0.035(2) Uani 1 1 d . U . . .
C43 C 0.2105(18) 0.8285(2) 0.5647(6) 0.041(3) Uani 1 1 d . U . . .
H43 H 0.1173 0.8326 0.5236 0.049 Uiso 1 1 calc R U . . .
C44 C 0.180(3) 0.8430(3) 0.6297(7) 0.073(4) Uani 1 1 d . U . . .
H44 H 0.0692 0.8581 0.6348 0.088 Uiso 1 1 calc R U . . .
C45 C 0.314(3) 0.8355(3) 0.6914(7) 0.070(4) Uani 1 1 d . U . . .
H45 H 0.2933 0.8460 0.7379 0.084 Uiso 1 1 calc R U . . .
C46 C 0.473(2) 0.8138(3) 0.6856(6) 0.061(3) Uani 1 1 d . U . . .
H46 H 0.5587 0.8082 0.7277 0.073 Uiso 1 1 calc R U . . .
C47 C 0.504(2) 0.8001(2) 0.6154(6) 0.045(3) Uani 1 1 d . U . . .
H47 H 0.6162 0.7854 0.6096 0.054 Uiso 1 1 calc R U . . .
C48 C 0.240(2) 0.7961(2) 0.3508(6) 0.060(4) Uani 1 1 d . U . . .
H48A H 0.3430 0.8069 0.3201 0.089 Uiso 1 1 calc R U . . .
H48B H 0.1001 0.8016 0.3316 0.089 Uiso 1 1 calc R U . . .
H48C H 0.2596 0.7724 0.3488 0.089 Uiso 1 1 calc R U . . .
O11 O -0.0570(10) 0.85931(12) -0.0395(3) 0.0278(15) Uani 1 1 d . U . . .
O12 O 0.0002(13) 0.74542(14) -0.0271(4) 0.045(2) Uani 1 1 d . U . . .
O13 O 0.0740(13) 0.80871(14) 0.1912(4) 0.048(2) Uani 1 1 d . U . . .
O14 O 0.1189(10) 0.96931(12) -0.0751(3) 0.0256(14) Uani 1 1 d . U . . .
O15 O 0.0920(12) 1.08109(14) -0.1350(4) 0.0392(18) Uani 1 1 d . U . . .
O16 O 0.0835(14) 1.04859(15) 0.1143(4) 0.053(2) Uani 1 1 d . U . . .
O17A O 0.151(2) 0.9146(4) -0.1811(8) 0.030(5) Uiso 0.42(2) 1 d D U P A 1
O17B O 0.172(2) 0.8955(4) -0.1645(8) 0.051(5) Uiso 0.58(2) 1 d D U P A 2
O18 O 0.0156(12) 0.93087(13) 0.1755(4) 0.0381(17) Uani 1 1 d . U . . .
O19 O 0.3147(13) 0.90760(16) 0.2071(4) 0.050(2) Uani 1 1 d . U . . .
O20 O 0.2494(15) 0.91512(17) 0.3512(5) 0.065(2) Uani 1 1 d . U . . .
C49 C 0.0272(15) 0.91416(19) -0.0552(5) 0.025(2) Uani 1 1 d . U . . .
C50 C -0.0155(15) 0.88980(18) -0.0063(5) 0.024(2) Uani 1 1 d . U . . .
C51 C -0.0186(14) 0.89337(18) 0.0709(5) 0.0180(18) Uani 1 1 d . U . . .
C52 C 0.0408(14) 0.92412(19) 0.0976(5) 0.0204(18) Uani 1 1 d . U . . .
C53 C 0.0933(14) 0.95051(19) 0.0517(5) 0.0232(19) Uani 1 1 d . U . . .
C54 C 0.0829(15) 0.94415(19) -0.0247(5) 0.026(2) Uani 1 1 d . U . . .
C55 C -0.0833(14) 0.86556(17) 0.1195(5) 0.0215(18) Uani 1 1 d . U . . .
H55 H -0.0009 0.8664 0.1677 0.026 Uiso 1 1 calc R U . . .
C56 C -0.0287(13) 0.83386(18) 0.0778(5) 0.0184(18) Uani 1 1 d . U . . .
C57 C -0.0294(15) 0.83222(18) 0.0036(5) 0.0213(19) Uani 1 1 d . U . . .
C58 C 0.0067(14) 0.80267(18) -0.0438(5) 0.0232(19) Uani 1 1 d . U . . .
C59 C 0.0232(16) 0.77178(19) 0.0043(5) 0.029(2) Uani 1 1 d . U . . .
C60 C 0.0848(15) 0.77239(18) 0.0867(5) 0.0248(19) Uani 1 1 d . U . . .
C61 C 0.0435(16) 0.80588(19) 0.1242(6) 0.028(2) Uani 1 1 d . U . . .
C62 C 0.1780(14) 0.98259(19) 0.0808(5) 0.0231(19) Uani 1 1 d . U . . .
H62 H 0.1041 0.9880 0.1276 0.028 Uiso 1 1 calc R U . . .
C63 C 0.1243(14) 1.00859(19) 0.0239(5) 0.0230(19) Uani 1 1 d . U . . .
C64 C 0.1136(15) 1.00127(18) -0.0499(5) 0.026(2) Uani 1 1 d . U . . .
C65 C 0.0895(16) 1.02378(19) -0.1150(5) 0.029(2) Uani 1 1 d . U . . .
C66 C 0.0734(15) 1.0596(2) -0.0881(5) 0.029(2) Uani 1 1 d . U . . .
C67 C 0.0190(18) 1.0674(2) -0.0088(5) 0.035(2) Uani 1 1 d . U . . .
C68 C 0.0843(16) 1.04223(19) 0.0475(5) 0.028(2) Uani 1 1 d . U . . .
C69 C 0.011(2) 0.9083(2) -0.1402(6) 0.041(3) Uani 1 1 d D U . . .
C70A C -0.148(5) 0.9222(15) -0.1947(14) 0.075(5) Uani 0.252(16) 1 d D U P A 1
H70A H -0.2035 0.9000 -0.2066 0.091 Uiso 0.252(16) 1 calc R U P A 1
C71A C -0.048(9) 0.9243(13) -0.2695(19) 0.080(6) Uani 0.252(16) 1 d D U P A 1
H71A H -0.0895 0.9055 -0.3002 0.120 Uiso 0.252(16) 1 calc R U P A 1
H71B H 0.1037 0.9244 -0.2622 0.120 Uiso 0.252(16) 1 calc R U P A 1
H71C H -0.0916 0.9445 -0.2949 0.120 Uiso 0.252(16) 1 calc R U P A 1
C70B C -0.211(3) 0.9054(4) -0.1728(10) 0.074(5) Uani 0.748(16) 1 d D U P A 2
H70B H -0.2788 0.8893 -0.1396 0.088 Uiso 0.748(16) 1 calc R U P A 2
C71B C -0.212(4) 0.8890(4) -0.2487(9) 0.082(5) Uani 0.748(16) 1 d D U P A 2
H71D H -0.1264 0.8693 -0.2462 0.123 Uiso 0.748(16) 1 calc R U P A 2
H71E H -0.1571 0.9041 -0.2858 0.123 Uiso 0.748(16) 1 calc R U P A 2
H71F H -0.3551 0.8831 -0.2634 0.123 Uiso 0.748(16) 1 calc R U P A 2
C72 C -0.344(3) 0.9330(3) -0.1724(9) 0.097(5) Uani 1 1 d D U . . .
H72A H -0.4393 0.9144 -0.1712 0.145 Uiso 1 1 calc R U . A 1
H72B H -0.3978 0.9493 -0.2080 0.145 Uiso 1 1 calc R U . A 1
H72C H -0.3309 0.9427 -0.1224 0.145 Uiso 1 1 calc R U . A 1
C73 C -0.3152(15) 0.8672(2) 0.1366(5) 0.030(2) Uani 1 1 d . U . . .
H73 H -0.3384 0.8884 0.1624 0.035 Uiso 1 1 calc R U . . .
C74 C -0.3831(19) 0.8400(2) 0.1905(6) 0.045(3) Uani 1 1 d . U . . .
H74A H -0.5298 0.8430 0.2017 0.067 Uiso 1 1 calc R U . . .
H74B H -0.2990 0.8412 0.2369 0.067 Uiso 1 1 calc R U . . .
H74C H -0.3636 0.8187 0.1670 0.067 Uiso 1 1 calc R U . . .
C75 C -0.4563(16) 0.8670(2) 0.0664(6) 0.040(2) Uani 1 1 d . U . . .
H75A H -0.4397 0.8464 0.0396 0.060 Uiso 1 1 calc R U . . .
H75B H -0.4187 0.8852 0.0338 0.060 Uiso 1 1 calc R U . . .
H75C H -0.6011 0.8694 0.0807 0.060 Uiso 1 1 calc R U . . .
C76 C 0.2104(16) 0.8069(2) -0.0867(6) 0.037(2) Uani 1 1 d . U . . .
H76A H 0.2058 0.8275 -0.1145 0.056 Uiso 1 1 calc R U . . .
H76B H 0.2255 0.7887 -0.1217 0.056 Uiso 1 1 calc R U . . .
H76C H 0.3287 0.8071 -0.0510 0.056 Uiso 1 1 calc R U . . .
C77 C -0.1786(16) 0.7995(2) -0.1010(5) 0.034(2) Uani 1 1 d . U . . .
H77A H -0.3058 0.7947 -0.0744 0.051 Uiso 1 1 calc R U . . .
H77B H -0.1511 0.7817 -0.1361 0.051 Uiso 1 1 calc R U . . .
H77C H -0.1957 0.8200 -0.1288 0.051 Uiso 1 1 calc R U . . .
C78 C -0.0431(17) 0.7470(2) 0.1260(6) 0.041(3) Uani 1 1 d . U . . .
H78A H -0.0125 0.7253 0.1058 0.061 Uiso 1 1 calc R U . . .
H78B H -0.1909 0.7518 0.1179 0.061 Uiso 1 1 calc R U . . .
H78C H -0.0086 0.7473 0.1797 0.061 Uiso 1 1 calc R U . . .
C79 C 0.3141(16) 0.7651(2) 0.0945(5) 0.032(2) Uani 1 1 d . U . . .
H79A H 0.3393 0.7424 0.0802 0.048 Uiso 1 1 calc R U . . .
H79B H 0.3612 0.7685 0.1465 0.048 Uiso 1 1 calc R U . . .
H79C H 0.3906 0.7797 0.0617 0.048 Uiso 1 1 calc R U . . .
C80 C 0.4142(15) 0.9795(2) 0.1015(6) 0.038(2) Uani 1 1 d . U . . .
H80 H 0.4309 0.9613 0.1385 0.046 Uiso 1 1 calc R U . . .
C81 C 0.5032(19) 1.0105(3) 0.1382(6) 0.052(3) Uani 1 1 d . U . . .
H81A H 0.6519 1.0075 0.1490 0.077 Uiso 1 1 calc R U . . .
H81B H 0.4322 1.0147 0.1849 0.077 Uiso 1 1 calc R U . . .
H81C H 0.4825 1.0290 0.1042 0.077 Uiso 1 1 calc R U . . .
C82 C 0.5380(17) 0.9707(3) 0.0339(6) 0.047(3) Uani 1 1 d . U . . .
H82A H 0.5250 0.9882 -0.0034 0.070 Uiso 1 1 calc R U . . .
H82B H 0.4850 0.9503 0.0123 0.070 Uiso 1 1 calc R U . . .
H82C H 0.6843 0.9680 0.0490 0.070 Uiso 1 1 calc R U . . .
C83 C -0.1021(18) 1.0156(2) -0.1648(6) 0.045(3) Uani 1 1 d . U . . .
H83A H -0.0870 0.9936 -0.1856 0.067 Uiso 1 1 calc R U . . .
H83B H -0.1145 1.0315 -0.2057 0.067 Uiso 1 1 calc R U . . .
H83C H -0.2269 1.0164 -0.1349 0.067 Uiso 1 1 calc R U . . .
C84 C 0.283(2) 1.0214(3) -0.1617(7) 0.053(3) Uani 1 1 d . U . . .
H84A H 0.4039 1.0287 -0.1319 0.079 Uiso 1 1 calc R U . . .
H84B H 0.2656 1.0354 -0.2060 0.079 Uiso 1 1 calc R U . . .
H84C H 0.3026 0.9988 -0.1774 0.079 Uiso 1 1 calc R U . . .
C85 C -0.2276(18) 1.0675(2) -0.0098(6) 0.046(3) Uani 1 1 d . U . . .
H85A H -0.2801 1.0807 -0.0521 0.069 Uiso 1 1 calc R U . . .
H85B H -0.2757 1.0769 0.0370 0.069 Uiso 1 1 calc R U . . .
H85C H -0.2789 1.0451 -0.0150 0.069 Uiso 1 1 calc R U . . .
C86 C 0.0950(19) 1.1013(2) 0.0141(6) 0.043(3) Uani 1 1 d . U . . .
H86A H 0.2458 1.1024 0.0094 0.064 Uiso 1 1 calc R U . . .
H86B H 0.0596 1.1054 0.0662 0.064 Uiso 1 1 calc R U . . .
H86C H 0.0284 1.1177 -0.0184 0.064 Uiso 1 1 calc R U . . .
C87 C 0.1561(19) 0.9215(2) 0.2229(6) 0.036(2) Uani 1 1 d . U . . .
C88 C 0.1054(18) 0.9316(2) 0.3041(5) 0.036(2) Uani 1 1 d . U . . .
C89 C -0.112(2) 0.9205(3) 0.3238(7) 0.060(3) Uani 1 1 d . U . . .
C90 C 0.1570(16) 0.9681(2) 0.3124(5) 0.027(2) Uani 1 1 d . U . . .
C91 C 0.3351(18) 0.9767(2) 0.3535(6) 0.045(3) Uani 1 1 d . U . . .
H91 H 0.4177 0.9604 0.3779 0.053 Uiso 1 1 calc R U . . .
C92 C 0.391(2) 1.0097(3) 0.3583(7) 0.059(3) Uani 1 1 d . U . . .
H92 H 0.5177 1.0158 0.3825 0.071 Uiso 1 1 calc R U . . .
C93 C 0.262(2) 1.0329(3) 0.3282(7) 0.060(3) Uani 1 1 d . U . . .
H93 H 0.2964 1.0554 0.3342 0.072 Uiso 1 1 calc R U . . .
C94 C 0.085(2) 1.0242(2) 0.2896(6) 0.053(3) Uani 1 1 d . U . . .
H94 H -0.0013 1.0406 0.2679 0.064 Uiso 1 1 calc R U . . .
C95 C 0.031(2) 0.9921(2) 0.2819(5) 0.042(3) Uani 1 1 d . U . . .
H95 H -0.0932 0.9863 0.2555 0.050 Uiso 1 1 calc R U . . .
C96 C 0.251(3) 0.8790(3) 0.3525(9) 0.088(5) Uani 1 1 d . U . . .
H96A H 0.1590 0.8712 0.3913 0.132 Uiso 1 1 calc R U . . .
H96B H 0.3923 0.8712 0.3632 0.132 Uiso 1 1 calc R U . . .
H96C H 0.2022 0.8707 0.3037 0.132 Uiso 1 1 calc R U . . .
F4 F -0.1410(18) 0.9269(2) 0.3968(4) 0.115(4) Uani 1 1 d . U . . .
F5 F -0.1572(15) 0.89047(17) 0.3095(4) 0.089(3) Uani 1 1 d . U . . .
F6 F -0.2641(13) 0.93835(19) 0.2863(5) 0.080(2) Uani 1 1 d . U . . .

loop_
_atom_site_aniso_label
_atom_site_aniso_U_11
_atom_site_aniso_U_22
_atom_site_aniso_U_33
_atom_site_aniso_U_23
_atom_site_aniso_U_13
_atom_site_aniso_U_12
O1 0.027(4) 0.024(3) 0.013(3) 0.003(2) 0.000(2) -0.009(2)
O2 0.068(6) 0.035(4) 0.023(4) 0.004(3) 0.005(3) -0.008(3)
O3 0.058(6) 0.030(3) 0.026(4) 0.004(3) -0.001(3) -0.006(3)
O4 0.033(4) 0.020(3) 0.019(3) -0.001(2) -0.001(3) 0.001(2)
O5 0.089(7) 0.041(4) 0.030(4) -0.012(3) 0.005(4) -0.007(4)
O6 0.059(5) 0.026(3) 0.017(3) 0.000(3) -0.002(3) 0.008(3)
O7 0.039(5) 0.023(3) 0.064(5) 0.009(3) -0.010(4) -0.001(3)
O8 0.023(4) 0.014(3) 0.023(3) 0.000(2) 0.003(3) -0.006(2)
O9 0.025(4) 0.033(3) 0.032(4) 0.006(3) -0.005(3) 0.001(3)
O10 0.072(6) 0.025(3) 0.022(4) 0.006(3) -0.005(3) 0.001(3)
C1 0.021(5) 0.018(4) 0.019(4) -0.002(3) -0.003(4) -0.002(3)
C2 0.012(5) 0.022(4) 0.020(4) 0.001(3) 0.002(3) -0.006(3)
C3 0.015(5) 0.019(4) 0.025(4) -0.001(3) 0.003(4) 0.001(3)
C4 0.014(5) 0.019(4) 0.019(4) 0.004(3) 0.000(3) -0.004(3)
C5 0.022(6) 0.014(4) 0.029(5) -0.003(3) -0.006(4) -0.002(3)
C6 0.019(5) 0.015(4) 0.016(4) -0.003(3) -0.006(3) 0.001(3)
C7 0.022(5) 0.019(4) 0.014(4) 0.003(3) 0.002(3) -0.004(3)
C8 0.016(5) 0.024(4) 0.023(4) 0.006(3) 0.001(3) 0.000(3)
C9 0.019(5) 0.018(4) 0.019(4) 0.003(3) 0.003(3) -0.005(3)
C10 0.031(6) 0.018(4) 0.021(4) 0.008(3) -0.009(4) -0.004(3)
C11 0.027(6) 0.035(5) 0.023(5) 0.000(4) 0.003(4) -0.007(4)
C12 0.032(6) 0.027(4) 0.015(4) -0.003(3) -0.004(4) -0.001(4)
C13 0.041(7) 0.026(5) 0.018(5) 0.001(3) -0.003(4) -0.003(4)
C14 0.026(5) 0.025(4) 0.014(4) -0.003(3) 0.001(3) -0.001(4)
C15 0.030(6) 0.019(4) 0.017(4) -0.009(3) -0.006(4) 0.005(3)
C16 0.011(5) 0.030(4) 0.016(4) -0.001(3) 0.002(3) 0.002(3)
C17 0.036(6) 0.019(4) 0.023(4) -0.009(3) 0.003(4) 0.005(4)
C18 0.023(6) 0.041(5) 0.022(5) -0.009(4) 0.001(4) 0.003(4)
C19 0.018(5) 0.028(4) 0.025(5) -0.005(3) -0.005(4) 0.006(4)
C20 0.021(6) 0.030(4) 0.015(4) 0.002(3) -0.001(3) 0.006(4)
C21 0.027(6) 0.019(4) 0.020(5) -0.006(3) 0.002(4) -0.001(3)
C22 0.036(7) 0.030(5) 0.054(7) 0.005(5) -0.005(5) -0.017(4)
C23 0.030(7) 0.046(6) 0.046(7) 0.001(5) -0.004(5) -0.011(5)
C24 0.065(10) 0.027(5) 0.067(8) -0.007(5) -0.007(6) -0.027(5)
C25 0.029(6) 0.025(4) 0.009(4) 0.002(3) -0.002(3) 0.007(3)
C26 0.047(8) 0.037(5) 0.029(6) -0.002(4) 0.010(5) 0.008(5)
C27 0.016(6) 0.046(6) 0.041(6) -0.004(4) -0.003(4) 0.005(4)
C28 0.054(7) 0.032(5) 0.018(5) -0.003(4) -0.009(4) 0.016(4)
C29 0.061(7) 0.034(5) 0.015(5) 0.014(4) 0.006(5) -0.025(5)
C30 0.072(9) 0.032(5) 0.019(5) 0.003(4) 0.009(5) -0.002(5)
C31 0.025(6) 0.041(6) 0.049(7) 0.000(5) -0.011(5) -0.002(4)
C32 0.026(5) 0.025(4) 0.022(5) -0.006(4) 0.005(4) -0.006(4)
C33 0.032(7) 0.048(6) 0.030(6) -0.004(4) -0.007(5) 0.011(4)
C34 0.031(7) 0.049(6) 0.022(5) -0.006(4) 0.001(4) -0.011(4)
C35 0.090(10) 0.026(5) 0.036(6) -0.008(4) 0.001(6) 0.019(5)
C36 0.048(7) 0.054(6) 0.027(6) -0.017(5) 0.002(5) -0.024(5)
C37 0.039(7) 0.047(6) 0.040(6) -0.013(5) 0.020(5) -0.009(5)
C38 0.051(7) 0.038(5) 0.030(6) -0.015(4) -0.013(5) 0.006(5)
C39 0.025(6) 0.019(4) 0.026(6) -0.007(3) -0.004(4) 0.001(3)
C40 0.036(6) 0.027(4) 0.032(5) -0.006(4) 0.005(4) 0.004(4)
C41 0.051(7) 0.020(5) 0.055(7) -0.003(4) 0.013(5) -0.006(4)
F1 0.039(4) 0.042(3) 0.076(5) -0.005(3) 0.004(3) -0.007(3)
F2 0.080(6) 0.024(3) 0.079(5) 0.006(3) 0.038(4) -0.013(3)
F3 0.071(5) 0.039(3) 0.055(4) -0.004(3) 0.031(3) 0.002(3)
C42 0.057(8) 0.023(5) 0.024(5) -0.011(4) 0.004(4) 0.001(4)
C43 0.048(8) 0.033(5) 0.041(6) -0.011(4) 0.014(5) 0.005(4)
C44 0.111(13) 0.051(7) 0.059(8) -0.007(6) 0.039(7) 0.032(7)
C45 0.122(14) 0.046(7) 0.042(7) -0.014(6) 0.028(7) -0.017(7)
C46 0.103(11) 0.048(7) 0.031(6) 0.001(5) -0.007(6) -0.027(6)
C47 0.054(8) 0.036(6) 0.046(6) -0.007(5) 0.002(5) -0.004(5)
C48 0.105(12) 0.037(6) 0.036(6) 0.008(5) -0.010(6) 0.003(6)
O11 0.040(5) 0.014(3) 0.029(4) -0.003(2) -0.003(3) 0.000(3)
O12 0.070(6) 0.015(3) 0.048(5) -0.011(3) -0.021(4) -0.001(3)
O13 0.085(7) 0.025(3) 0.032(4) 0.003(3) -0.019(4) -0.001(4)
O14 0.034(4) 0.022(3) 0.021(3) 0.002(2) 0.001(3) 0.005(3)
O15 0.058(6) 0.027(3) 0.033(4) 0.007(3) -0.004(3) -0.008(3)
O16 0.103(8) 0.026(4) 0.030(4) -0.003(3) -0.006(4) 0.006(4)
O18 0.057(6) 0.019(3) 0.038(4) 0.003(3) -0.001(3) -0.005(3)
O19 0.060(6) 0.047(4) 0.042(5) -0.007(3) -0.013(4) 0.012(4)
O20 0.092(7) 0.038(4) 0.066(5) 0.003(4) -0.016(5) 0.004(4)
C49 0.035(7) 0.021(4) 0.021(4) -0.001(3) 0.007(4) -0.001(4)
C50 0.028(6) 0.015(4) 0.027(5) -0.004(3) -0.011(4) -0.001(3)
C51 0.016(5) 0.018(4) 0.020(4) 0.003(3) 0.000(3) 0.002(3)
C52 0.018(6) 0.028(4) 0.016(4) -0.001(3) 0.004(3) 0.005(3)
C53 0.016(5) 0.025(4) 0.029(5) -0.005(3) -0.005(4) 0.001(3)
C54 0.030(6) 0.021(4) 0.026(5) 0.002(3) 0.001(4) -0.003(4)
C55 0.021(5) 0.014(4) 0.029(5) 0.001(3) 0.002(4) -0.006(3)
C56 0.011(5) 0.018(4) 0.027(4) 0.000(3) 0.003(3) -0.004(3)
C57 0.029(6) 0.011(4) 0.023(5) 0.001(3) -0.001(4) 0.003(3)
C58 0.021(5) 0.014(4) 0.034(5) -0.005(3) -0.002(4) -0.004(3)
C59 0.028(6) 0.018(4) 0.041(5) -0.002(4) -0.012(4) 0.002(4)
C60 0.025(6) 0.012(4) 0.037(5) 0.002(3) 0.000(4) -0.004(3)
C61 0.033(6) 0.016(4) 0.036(5) -0.001(4) 0.005(4) 0.002(3)
C62 0.011(5) 0.025(4) 0.032(5) 0.001(3) -0.007(4) -0.003(3)
C63 0.018(6) 0.022(4) 0.029(5) 0.005(3) -0.002(4) 0.003(3)
C64 0.021(6) 0.019(4) 0.039(5) -0.001(3) 0.000(4) -0.001(3)
C65 0.031(6) 0.025(4) 0.032(5) -0.002(4) -0.002(4) -0.004(4)
C66 0.027(6) 0.022(4) 0.037(5) 0.001(4) -0.003(4) -0.007(4)
C67 0.060(7) 0.018(4) 0.025(5) 0.000(4) -0.004(5) 0.002(4)
C68 0.035(6) 0.018(4) 0.032(5) 0.002(4) 0.000(4) -0.006(4)
C69 0.072(8) 0.021(5) 0.030(5) -0.003(4) -0.007(5) 0.001(5)
C70A 0.115(11) 0.074(11) 0.035(8) -0.015(8) -0.037(8) 0.046(9)
C71A 0.122(14) 0.080(13) 0.037(9) -0.013(10) -0.036(10) 0.037(12)
C70B 0.114(11) 0.072(10) 0.032(7) -0.014(7) -0.040(7) 0.053(8)
C71B 0.122(12) 0.085(10) 0.037(8) -0.018(7) -0.039(7) 0.029(9)
C72 0.090(12) 0.082(10) 0.117(14) -0.028(9) -0.020(9) 0.024(8)
C73 0.021(6) 0.031(5) 0.037(6) -0.007(4) 0.006(4) -0.011(4)
C74 0.053(9) 0.042(6) 0.040(6) -0.005(4) 0.027(5) -0.019(5)
C75 0.023(6) 0.039(6) 0.057(6) -0.012(5) -0.004(5) 0.001(4)
C76 0.030(6) 0.040(5) 0.043(6) -0.008(5) 0.014(5) -0.004(4)
C77 0.038(7) 0.031(5) 0.032(6) -0.006(4) -0.016(4) -0.002(4)
C78 0.032(7) 0.026(5) 0.064(7) 0.006(5) 0.010(5) -0.007(4)
C79 0.029(6) 0.034(5) 0.033(6) 0.001(4) 0.000(4) 0.003(4)
C80 0.014(6) 0.038(5) 0.061(7) 0.016(5) -0.011(4) -0.003(4)
C81 0.047(8) 0.067(7) 0.040(7) 0.018(5) -0.010(5) -0.036(6)
C82 0.017(6) 0.047(6) 0.077(8) 0.007(5) 0.004(5) 0.001(5)
C83 0.053(8) 0.030(5) 0.049(7) 0.009(5) -0.025(5) -0.007(5)
C84 0.052(8) 0.052(6) 0.056(8) 0.005(5) 0.026(6) 0.005(5)
C85 0.045(7) 0.043(6) 0.051(7) -0.010(5) 0.003(5) -0.003(5)
C86 0.065(9) 0.024(5) 0.040(6) 0.011(4) -0.002(5) -0.007(5)
C87 0.041(7) 0.025(5) 0.043(5) -0.004(4) 0.004(5) -0.003(4)
C88 0.065(7) 0.023(4) 0.021(5) -0.002(4) -0.004(4) -0.021(4)
C89 0.068(8) 0.049(7) 0.063(8) -0.004(6) 0.020(6) -0.017(6)
C90 0.034(6) 0.025(4) 0.023(5) -0.001(4) 0.006(4) -0.010(4)
C91 0.042(7) 0.031(5) 0.060(8) -0.017(5) -0.009(5) 0.002(4)
C92 0.057(9) 0.051(6) 0.068(9) -0.015(6) -0.007(6) -0.026(5)
C93 0.094(11) 0.028(6) 0.058(9) -0.018(5) 0.007(7) -0.005(5)
C94 0.103(11) 0.037(5) 0.019(6) 0.001(5) 0.001(6) 0.006(6)
C95 0.067(9) 0.034(5) 0.023(6) 0.004(4) -0.013(5) 0.001(5)
C96 0.131(16) 0.040(6) 0.093(12) 0.008(7) 0.015(10) 0.018(8)
F4 0.156(10) 0.132(7) 0.061(5) -0.035(5) 0.066(5) -0.064(7)
F5 0.118(8) 0.063(4) 0.088(6) -0.004(4) 0.025(5) -0.048(4)
F6 0.043(5) 0.102(5) 0.098(6) -0.015(4) 0.028(4) -0.005(4)

loop_
_atom_type_symbol
_atom_type_description
_atom_type_scat_dispersion_real
_atom_type_scat_dispersion_imag
_atom_type_scat_source
C C 0.0033 0.0016 'International Tables Vol C Tables 4.2.6.8 and 6.1.1.4'
H H 0.0000 0.0000 'International Tables Vol C Tables 4.2.6.8 and 6.1.1.4'
O O 0.0106 0.0060 'International Tables Vol C Tables 4.2.6.8 and 6.1.1.4'
F F 0.0171 0.0103 'International Tables Vol C Tables 4.2.6.8 and 6.1.1.4'

loop_
_geom_angle_atom_site_label_1
_geom_angle_atom_site_label_2
_geom_angle_atom_site_label_3
_geom_angle
C9 O1 C2 114.6(6)
C16 O4 C6 115.9(6)
C39 O8 C4 116.7(7)
C40 O10 C48 120.5(8)
C2 C1 C6 115.5(7)
C2 C1 C21 123.0(7)
C6 C1 C21 121.4(7)
C3 C2 C1 124.1(7)
C3 C2 O1 122.0(7)
C1 C2 O1 113.8(6)
C2 C3 C4 116.0(7)
C2 C3 C7 118.6(7)
C4 C3 C7 125.4(7)
C3 C4 C5 124.8(7)
C3 C4 O8 118.2(7)
C5 C4 O8 116.9(7)
C6 C5 C4 114.9(7)
C6 C5 C14 120.2(7)
C4 C5 C14 124.9(7)
C5 C6 C1 124.3(7)
C5 C6 O4 122.3(7)
C1 C6 O4 113.3(6)
C8 C7 C3 108.0(6)
C8 C7 C25 113.7(7)
C3 C7 C25 111.3(7)
C9 C8 C13 119.9(8)
C9 C8 C7 119.9(8)
C13 C8 C7 119.9(7)
C8 C9 O1 123.0(7)
C8 C9 C10 126.9(8)
O1 C9 C10 110.0(6)
C11 C10 C9 111.0(7)
C11 C10 C29 111.3(7)
C9 C10 C29 110.1(7)
C11 C10 C28 108.9(8)
C9 C10 C28 107.6(7)
C29 C10 C28 107.8(7)
O2 C11 C10 118.3(8)
O2 C11 C12 119.6(8)
C10 C11 C12 122.0(7)
C31 C12 C11 108.8(7)
C31 C12 C13 106.6(8)
C11 C12 C13 112.2(7)
C31 C12 C30 110.6(8)
C11 C12 C30 109.3(7)
C13 C12 C30 109.2(7)
O3 C13 C8 120.9(8)
O3 C13 C12 117.8(8)
C8 C13 C12 121.3(7)
C5 C14 C15 109.5(7)
C5 C14 C32 109.2(7)
C15 C14 C32 113.9(7)
C16 C15 C20 118.8(7)
C16 C15 C14 121.4(7)
C20 C15 C14 119.7(7)
C15 C16 O4 123.8(7)
C15 C16 C17 128.9(7)
O4 C16 C17 107.3(6)
C35 C17 C16 112.1(8)
C35 C17 C18 110.0(7)
C16 C17 C18 110.5(7)
C35 C17 C36 108.8(9)
C16 C17 C36 109.4(7)
C18 C17 C36 105.8(8)
O5 C18 C17 118.4(8)
O5 C18 C19 119.3(8)
C17 C18 C19 122.3(7)
C18 C19 C20 114.7(7)
C18 C19 C38 108.7(8)
C20 C19 C38 110.4(7)
C18 C19 C37 107.0(7)
C20 C19 C37 106.6(7)
C38 C19 C37 109.1(8)
O6 C20 C15 120.7(7)
O6 C20 C19 119.7(7)
C15 C20 C19 119.6(7)
O7 C21 C1 121.7(8)
O7 C21 C22 121.4(8)
C1 C21 C22 116.7(8)
C23 C22 C21 108.9(8)
C23 C22 C24 114.1(9)
C21 C22 C24 112.6(9)
C27 C25 C26 108.3(8)
C27 C25 C7 113.6(7)
C26 C25 C7 112.7(8)
C33 C32 C14 111.3(7)
C33 C32 C34 109.8(8)
C14 C32 C34 112.5(7)
O9 C39 O8 121.1(7)
O9 C39 C40 126.5(9)
O8 C39 C40 112.4(8)
O10 C40 C41 108.5(8)
O10 C40 C39 108.5(8)
C41 C40 C39 112.4(8)
O10 C40 C42 107.7(7)
C41 C40 C42 112.0(9)
C39 C40 C42 107.6(8)
F3 C41 F2 107.4(8)
F3 C41 F1 106.2(9)
F2 C41 F1 105.1(9)
F3 C41 C40 111.9(9)
F2 C41 C40 110.8(9)
F1 C41 C40 114.9(9)
C47 C42 C43 119.0(9)
C47 C42 C40 123.5(10)
C43 C42 C40 117.3(9)
C44 C43 C42 121.0(12)
C43 C44 C45 118.9(12)
C46 C45 C44 121.7(11)
C45 C46 C47 117.4(12)
C42 C47 C46 121.9(12)
C57 O11 C50 117.8(6)
C64 O14 C54 118.8(7)
C87 O18 C52 119.1(8)
C88 O20 C96 119.5(10)
C50 C49 C54 116.8(8)
C50 C49 C69 120.8(7)
C54 C49 C69 122.4(7)
C49 C50 C51 124.8(7)
C49 C50 O11 114.9(7)
C51 C50 O11 120.3(7)
C50 C51 C52 115.0(7)
C50 C51 C55 120.5(7)
C52 C51 C55 124.4(7)
C51 C52 C53 124.2(8)
C51 C52 O18 117.9(7)
C53 C52 O18 117.1(7)
C54 C53 C52 115.1(7)
C54 C53 C62 120.5(8)
C52 C53 C62 124.0(8)
C49 C54 C53 123.9(7)
C49 C54 O14 116.4(7)
C53 C54 O14 119.6(7)
C51 C55 C73 111.8(7)
C51 C55 C56 106.7(7)
C73 C55 C56 111.7(7)
C57 C56 C61 120.8(7)
C57 C56 C55 122.1(7)
C61 C56 C55 116.9(7)
C56 C57 O11 121.4(7)
C56 C57 C58 127.5(7)
O11 C57 C58 111.0(7)
C57 C58 C59 111.1(7)
C57 C58 C76 109.8(7)
C59 C58 C76 108.9(8)
C57 C58 C77 108.1(7)
C59 C58 C77 109.8(7)
C76 C58 C77 109.2(8)
O12 C59 C60 119.0(7)
O12 C59 C58 117.8(8)
C60 C59 C58 123.0(7)
C79 C60 C78 111.5(7)
C79 C60 C59 108.2(8)
C78 C60 C59 108.0(8)
C79 C60 C61 108.4(7)
C78 C60 C61 107.8(7)
C59 C60 C61 113.0(7)
O13 C61 C56 121.2(7)
O13 C61 C60 119.0(8)
C56 C61 C60 119.8(8)
C63 C62 C53 108.0(7)
C63 C62 C80 114.9(7)
C53 C62 C80 110.6(7)
C64 C63 C68 119.0(7)
C64 C63 C62 120.4(7)
C68 C63 C62 120.6(8)
C63 C64 O14 121.7(7)
C63 C64 C65 128.8(7)
O14 C64 C65 109.5(7)
C64 C65 C84 108.8(9)
C64 C65 C83 112.4(8)
C84 C65 C83 108.8(9)
C64 C65 C66 110.5(7)
C84 C65 C66 107.1(8)
C83 C65 C66 109.1(8)
O15 C66 C67 121.5(8)
O15 C66 C65 117.4(8)
C67 C66 C65 120.9(7)
C68 C67 C66 114.8(8)
C68 C67 C86 111.4(8)
C66 C67 C86 111.5(8)
C68 C67 C85 105.8(8)
C66 C67 C85 104.5(8)
C86 C67 C85 108.3(8)
O16 C68 C63 119.2(8)
O16 C68 C67 120.2(8)
C63 C68 C67 120.2(8)
O17A C69 C70A 91.9(16)
O17B C69 C70B 127.5(11)
O17A C69 C49 122.5(12)
O17B C69 C49 112.1(11)
C70A C69 C49 127.2(15)
C70B C69 C49 114.9(11)
C72 C70A C69 122.3(16)
C72 C70A C71A 130(3)
C69 C70A C71A 107(3)
C72 C70B C71B 111.6(14)
C72 C70B C69 119.7(13)
C71B C70B C69 110.9(15)
C75 C73 C55 113.3(8)
C75 C73 C74 109.7(8)
C55 C73 C74 112.9(8)
C82 C80 C81 109.9(9)
C82 C80 C62 111.3(9)
C81 C80 C62 112.7(8)
O19 C87 O18 124.9(10)
O19 C87 C88 123.0(10)
O18 C87 C88 112.0(10)
O20 C88 C89 108.3(9)
O20 C88 C90 105.7(8)
C89 C88 C90 117.7(10)
O20 C88 C87 106.3(9)
C89 C88 C87 110.9(9)
C90 C88 C87 107.3(7)
F5 C89 F4 109.8(10)
F5 C89 F6 104.7(12)
F4 C89 F6 104.4(11)
F5 C89 C88 116.3(11)
F4 C89 C88 108.8(11)
F6 C89 C88 112.1(9)
C95 C90 C91 119.9(9)
C95 C90 C88 122.1(9)
C91 C90 C88 117.9(9)
C90 C91 C92 118.7(10)
C93 C92 C91 120.0(12)
C92 C93 C94 120.4(10)
C93 C94 C95 120.7(11)
C94 C95 C90 120.1(11)

loop_
_geom_bond_atom_site_label_1
_geom_bond_atom_site_label_2
_geom_bond_distance
O1 C9 1.370(10)
O1 C2 1.395(9)
O2 C11 1.246(10)
O3 C13 1.255(9)
O4 C16 1.391(10)
O4 C6 1.408(9)
O5 C18 1.238(10)
O6 C20 1.222(9)
O7 C21 1.204(10)
O8 C39 1.377(10)
O8 C4 1.432(9)
O9 C39 1.200(11)
O10 C40 1.401(12)
O10 C48 1.463(12)
C1 C2 1.379(11)
C1 C6 1.403(11)
C1 C21 1.493(11)
C2 C3 1.372(10)
C3 C4 1.382(11)
C3 C7 1.532(11)
C4 C5 1.387(11)
C5 C6 1.379(10)
C5 C14 1.500(12)
C7 C8 1.518(11)
C7 C25 1.545(12)
C8 C9 1.342(11)
C8 C13 1.448(12)
C9 C10 1.513(11)
C10 C11 1.511(12)
C10 C29 1.531(12)
C10 C28 1.560(13)
C11 C12 1.514(12)
C12 C31 1.507(14)
C12 C13 1.546(12)
C12 C30 1.551(12)
C14 C15 1.522(11)
C14 C32 1.550(13)
C15 C16 1.317(11)
C15 C20 1.471(12)
C16 C17 1.519(11)
C17 C35 1.517(12)
C17 C18 1.521(13)
C17 C36 1.545(15)
C18 C19 1.524(12)
C19 C20 1.534(12)
C19 C38 1.534(13)
C19 C37 1.535(13)
C21 C22 1.498(14)
C22 C23 1.485(15)
C22 C24 1.545(13)
C25 C27 1.526(13)
C25 C26 1.531(12)
C32 C33 1.529(12)
C32 C34 1.561(12)
C39 C40 1.530(12)
C40 C41 1.517(15)
C40 C42 1.540(13)
C41 F3 1.338(11)
C41 F2 1.342(10)
C41 F1 1.343(13)
C42 C47 1.350(15)
C42 C43 1.410(14)
C43 C44 1.324(15)
C44 C45 1.42(2)
C45 C46 1.36(2)
C46 C47 1.394(15)
O11 C57 1.359(9)
O11 C50 1.405(9)
O12 C59 1.224(10)
O13 C61 1.214(11)
O14 C64 1.386(10)
O14 C54 1.394(10)
O15 C66 1.225(10)
O16 C68 1.223(11)
O17A C69 1.205(15)
O17B C69 1.252(14)
O18 C87 1.280(13)
O18 C52 1.434(10)
O19 C87 1.212(13)
O20 C88 1.408(13)
O20 C96 1.479(13)
C49 C50 1.360(12)
C49 C54 1.388(11)
C49 C69 1.539(13)
C50 C51 1.391(12)
C51 C52 1.397(11)
C51 C55 1.499(11)
C52 C53 1.405(11)
C53 C54 1.391(12)
C53 C62 1.509(11)
C55 C73 1.536(13)
C55 C56 1.543(11)
C56 C57 1.329(12)
C56 C61 1.482(12)
C57 C58 1.499(11)
C58 C59 1.532(12)
C58 C76 1.550(13)
C58 C77 1.556(13)
C59 C60 1.517(13)
C60 C79 1.511(13)
C60 C78 1.513(12)
C60 C61 1.553(11)
C62 C63 1.506(11)
C62 C80 1.563(13)
C63 C64 1.354(12)
C63 C68 1.467(12)
C64 C65 1.489(12)
C65 C84 1.524(14)
C65 C83 1.540(14)
C65 C66 1.548(12)
C66 C67 1.505(13)
C67 C68 1.494(13)
C67 C86 1.522(12)
C67 C85 1.590(16)
C69 C70A 1.51(2)
C69 C70B 1.53(2)
C70A C72 1.41(2)
C70A C71A 1.51(2)
C70B C72 1.418(18)
C70B C71B 1.52(2)
C73 C75 1.529(13)
C73 C74 1.543(12)
C80 C82 1.512(15)
C80 C81 1.532(14)
C87 C88 1.554(14)
C88 C89 1.523(17)
C88 C90 1.540(11)
C89 F5 1.290(12)
C89 F4 1.351(14)
C89 F6 1.382(16)
C90 C95 1.374(13)
C90 C91 1.391(14)
C91 C92 1.400(14)
C92 C93 1.361(18)
C93 C94 1.365(18)
C94 C95 1.366(14)

loop_
_platon_squeeze_void_nr
_platon_squeeze_void_average_x
_platon_squeeze_void_average_y
_platon_squeeze_void_average_z
_platon_squeeze_void_volume
_platon_squeeze_void_count_electrons
_platon_squeeze_void_content
1 -0.021 -0.042 0.579 234 45 ' '
2 -0.059 0.458 0.421 234 45 ' '
3 0.486 0.360 0.095 8 1 ' '
4 0.514 0.860 0.905 8 1 ' '
